data_4070822
loop_
_publ_author_name
'Jutzi, Peter'
'Izundu, Joseph'
'Neumann, Beate'
'Mix, Andreas'
'Stammler, Hans-Georg'

_publ_section_title
;
 Aryl(dimethyl)gallium Compounds and Methyl(diphenyl)gallium: Synthesis,
 Structure, and Redistribution Reactions
;
_journal_issue 18
_journal_name_full Organometallics
_journal_page_first 4565
_journal_paper_doi 10.1021/om701055a
_journal_volume 27
_journal_year 2008
_chemical_formula_moiety 'C8 H11 Ga'
_chemical_formula_sum 'C8 H11 Ga'
_chemical_formula_weight 176.89
_chemical_name_systematic ?
_space_group_IT_number 13
_symmetry_cell_setting monoclinic
_symmetry_space_group_name_Hall '-P 2yc'
_symmetry_space_group_name_H-M 'P 1 2/c 1'
_atom_sites_solution_hydrogens geom
_atom_sites_solution_primary direct
_atom_sites_solution_secondary difmap
_audit_creation_method SHELXL-97
_cell_angle_alpha 90.00
_cell_angle_beta 95.6040(14)
_cell_angle_gamma 90.00
_cell_formula_units_Z 8
_cell_length_a 16.8630(4)
_cell_length_b 7.2520(2)
_cell_length_c 12.8280(5)
_cell_measurement_reflns_used 4840
_cell_measurement_temperature 100(2)
_cell_measurement_theta_max 30.034
_cell_measurement_theta_min 2.910
_cell_volume 1561.24(8)
_computing_cell_refinement 'HKL Scalepack (Otwinowski & Minor 1997)'
_computing_data_collection 'KappaCCD '
_computing_data_reduction 'Denzo and Scalepack (Otwinowski & Minor, 1997)'
_computing_molecular_graphics 'SHELXTL-PLUS (1990)'
_computing_publication_material 'SHELXL-97 (Sheldrick, 1997)'
_computing_structure_refinement 'SHELXL-97 (Sheldrick, 1997)'
_computing_structure_solution 'SHELXS-97 (Sheldrick, 1990)'
_diffrn_ambient_temperature 100(2)
_diffrn_measured_fraction_theta_full 0.994
_diffrn_measured_fraction_theta_max 0.994
_diffrn_measurement_device_type KappaCCD
_diffrn_measurement_method CCD
_diffrn_radiation_monochromator graphite
_diffrn_radiation_source 'fine-focus sealed tube'
_diffrn_radiation_type MoK\a
_diffrn_radiation_wavelength 0.71073
_diffrn_reflns_av_R_equivalents 0.079
_diffrn_reflns_av_sigmaI/netI 0.0368
_diffrn_reflns_limit_h_max 23
_diffrn_reflns_limit_h_min -23
_diffrn_reflns_limit_k_max 9
_diffrn_reflns_limit_k_min -10
_diffrn_reflns_limit_l_max 18
_diffrn_reflns_limit_l_min -17
_diffrn_reflns_number 50739
_diffrn_reflns_theta_full 30.03
_diffrn_reflns_theta_max 30.03
_diffrn_reflns_theta_min 3.06
_exptl_absorpt_coefficient_mu 3.433
_exptl_absorpt_correction_T_max 0.5468
_exptl_absorpt_correction_T_min 0.4257
_exptl_absorpt_correction_type multi-scan
_exptl_absorpt_process_details 'Denzo and Scalepack (Otwinowski & Minor, 1997)'
_exptl_crystal_colour Colourless
_exptl_crystal_density_diffrn 1.505
_exptl_crystal_density_method 'not measured'
_exptl_crystal_description fragment
_exptl_crystal_F_000 720
_exptl_crystal_size_max 0.30
_exptl_crystal_size_mid 0.30
_exptl_crystal_size_min 0.20
_refine_diff_density_max 0.786
_refine_diff_density_min -0.784
_refine_diff_density_rms 0.093
_refine_ls_extinction_method none
_refine_ls_goodness_of_fit_ref 1.055
_refine_ls_hydrogen_treatment constr
_refine_ls_matrix_type full
_refine_ls_number_parameters 167
_refine_ls_number_reflns 4547
_refine_ls_number_restraints 0
_refine_ls_restrained_S_all 1.055
_refine_ls_R_factor_all 0.0559
_refine_ls_R_factor_gt 0.0355
_refine_ls_shift/su_max 0.001
_refine_ls_shift/su_mean 0.000
_refine_ls_structure_factor_coef Fsqd
_refine_ls_weighting_details 'calc w=1/[\s^2^(Fo^2^)+(0.0395P)^2^+0.7959P] where P=(Fo^2^+2Fc^2^)/3'
_refine_ls_weighting_scheme calc
_refine_ls_wR_factor_gt 0.0796
_refine_ls_wR_factor_ref 0.0862
_reflns_number_gt 3398
_reflns_number_total 4547
_reflns_threshold_expression >2sigma(I)
_cod_data_source_file om701055a_si_002.cif
_cod_data_source_block compound1
_cod_depositor_comments
;
The following automatic conversions were performed:
'_atom_site_symetry_multiplicity' tag replaced with
'_atom_site_symmetry_multiplicity'.

Automatic conversion script
Id: cif_correct_tags 1440 2010-10-19 06:21:57Z saulius 

The following automatic conversions were performed:

'_symmetry_cell_setting' value 'Monoclinic' changed to 'monoclinic'
according to /home/saulius/struct/CIF-dictionaries/cif_core.dic
dictionary named 'cif_core.dic' version 2.4.1 from 2010-06-29.

Automatic conversion script
Id: cif_fix_values 1715 2011-07-08 13:25:40Z adriana 
;
_cod_original_sg_symbol_H-M 'P 2/c'
_cod_database_code 4070822

loop_
_symmetry_equiv_pos_as_xyz
'x, y, z'
'-x, y, -z+1/2'
'-x, -y, -z'
'x, -y, z-1/2'

loop_
_atom_site_label
_atom_site_type_symbol
_atom_site_fract_x
_atom_site_fract_y
_atom_site_fract_z
_atom_site_U_iso_or_equiv
_atom_site_adp_type
_atom_site_occupancy
_atom_site_symmetry_multiplicity
_atom_site_calc_flag
_atom_site_refinement_flags
Ga1 Ga 0.401334(14) 0.03480(3) 0.38661(2) 0.02072(8) Uani 1 1 d .
C1 C 0.50879(13) 0.1420(3) 0.38633(16) 0.0198(4) Uani 1 1 d .
C2 C 0.51960(14) 0.3337(3) 0.38748(17) 0.0225(5) Uani 1 1 d .
H2 H 0.4756 0.4115 0.3970 0.027 Uiso 1 1 calc R
C3 C 0.59322(15) 0.4129(3) 0.37498(19) 0.0269(5) Uani 1 1 d .
H3 H 0.5989 0.5432 0.3760 0.032 Uiso 1 1 calc R
C4 C 0.65832(14) 0.3022(4) 0.36108(19) 0.0284(5) Uani 1 1 d .
H4 H 0.7085 0.3565 0.3521 0.034 Uiso 1 1 calc R
C5 C 0.65014(13) 0.1115(3) 0.36029(18) 0.0252(5) Uani 1 1 d .
H5 H 0.6947 0.0349 0.3513 0.030 Uiso 1 1 calc R
C6 C 0.57609(14) 0.0333(3) 0.37283(18) 0.0219(5) Uani 1 1 d .
H6 H 0.5710 -0.0971 0.3722 0.026 Uiso 1 1 calc R
C7 C 0.38505(14) -0.2267(3) 0.35143(18) 0.0227(5) Uani 1 1 d .
H7A H 0.3762 -0.2959 0.4149 0.034 Uiso 1 1 calc R
H7B H 0.4323 -0.2749 0.3219 0.034 Uiso 1 1 calc R
H7C H 0.3385 -0.2397 0.3000 0.034 Uiso 1 1 calc R
C8 C 0.31474(14) 0.2070(3) 0.4102(2) 0.0271(5) Uani 1 1 d .
H8A H 0.2657 0.1684 0.3686 0.041 Uiso 1 1 calc R
H8B H 0.3292 0.3315 0.3892 0.041 Uiso 1 1 calc R
H8C H 0.3061 0.2070 0.4846 0.041 Uiso 1 1 calc R
Ga2 Ga 0.084517(15) 0.46040(3) 0.65018(2) 0.02261(8) Uani 1 1 d .
C9 C -0.02434(13) 0.3610(3) 0.61509(17) 0.0214(5) Uani 1 1 d .
C10 C -0.03673(14) 0.1695(3) 0.61338(18) 0.0235(5) Uani 1 1 d .
H10 H 0.0076 0.0899 0.6292 0.028 Uiso 1 1 calc R
C11 C -0.11158(15) 0.0932(3) 0.58937(18) 0.0256(5) Uani 1 1 d .
H11 H -0.1180 -0.0370 0.5879 0.031 Uiso 1 1 calc R
C12 C -0.17716(14) 0.2071(3) 0.56745(18) 0.0266(5) Uani 1 1 d .
H12 H -0.2287 0.1551 0.5521 0.032 Uiso 1 1 calc R
C13 C -0.16746(14) 0.3973(3) 0.56797(18) 0.0251(5) Uani 1 1 d .
H13 H -0.2121 0.4758 0.5522 0.030 Uiso 1 1 calc R
C14 C -0.09179(14) 0.4723(3) 0.59180(17) 0.0221(5) Uani 1 1 d .
H14 H -0.0857 0.6026 0.5923 0.027 Uiso 1 1 calc R
C15 C 0.10029(14) 0.7236(3) 0.67974(19) 0.0249(5) Uani 1 1 d .
H15A H 0.0938 0.7932 0.6140 0.037 Uiso 1 1 calc R
H15B H 0.1541 0.7436 0.7142 0.037 Uiso 1 1 calc R
H15C H 0.0609 0.7657 0.7258 0.037 Uiso 1 1 calc R
C16 C 0.17114(14) 0.2790(3) 0.6506(2) 0.0268(5) Uani 1 1 d .
H16A H 0.1676 0.2151 0.5830 0.040 Uiso 1 1 calc R
H16B H 0.1664 0.1892 0.7067 0.040 Uiso 1 1 calc R
H16C H 0.2226 0.3423 0.6623 0.040 Uiso 1 1 calc R

loop_
_atom_site_aniso_label
_atom_site_aniso_U_11
_atom_site_aniso_U_22
_atom_site_aniso_U_33
_atom_site_aniso_U_23
_atom_site_aniso_U_13
_atom_site_aniso_U_12
Ga1 0.02072(13) 0.01673(13) 0.02480(15) -0.00191(10) 0.00269(10) 0.00059(10)
C1 0.0243(11) 0.0200(11) 0.0148(10) -0.0001(8) 0.0010(8) -0.0002(9)
C2 0.0257(11) 0.0205(11) 0.0209(11) -0.0004(9) 0.0005(9) 0.0026(9)
C3 0.0343(13) 0.0207(11) 0.0254(12) 0.0012(9) 0.0013(10) -0.0042(10)
C4 0.0266(12) 0.0332(14) 0.0257(13) 0.0020(11) 0.0034(10) -0.0066(11)
C5 0.0224(11) 0.0302(13) 0.0229(12) -0.0013(10) 0.0017(9) 0.0019(10)
C6 0.0261(11) 0.0193(11) 0.0199(11) -0.0007(9) -0.0003(9) 0.0019(9)
C7 0.0272(12) 0.0174(11) 0.0235(11) -0.0001(9) 0.0023(9) -0.0003(9)
C8 0.0259(12) 0.0229(12) 0.0329(13) -0.0002(10) 0.0052(10) 0.0051(10)
Ga2 0.02227(14) 0.01811(14) 0.02673(15) -0.00199(10) -0.00130(10) 0.00108(10)
C9 0.0245(11) 0.0219(11) 0.0177(11) -0.0004(9) 0.0007(8) 0.0027(9)
C10 0.0272(12) 0.0215(11) 0.0213(11) 0.0022(9) 0.0002(9) 0.0042(9)
C11 0.0348(13) 0.0210(11) 0.0208(12) 0.0012(9) 0.0019(9) -0.0031(10)
C12 0.0269(12) 0.0313(13) 0.0216(12) -0.0008(10) 0.0032(9) -0.0053(10)
C13 0.0249(11) 0.0293(13) 0.0213(12) 0.0015(10) 0.0034(9) 0.0051(10)
C14 0.0321(13) 0.0180(10) 0.0166(11) -0.0024(9) 0.0040(9) 0.0021(10)
C15 0.0308(12) 0.0211(12) 0.0235(11) -0.0004(9) 0.0064(9) -0.0004(10)
C16 0.0261(12) 0.0247(12) 0.0290(12) 0.0001(10) 0.0001(9) 0.0055(10)

loop_
_atom_type_symbol
_atom_type_description
_atom_type_scat_dispersion_real
_atom_type_scat_dispersion_imag
_atom_type_scat_source
C C 0.0033 0.0016 'International Tables Vol C Tables 4.2.6.8 and 6.1.1.4'
H H 0.0000 0.0000 'International Tables Vol C Tables 4.2.6.8 and 6.1.1.4'
Ga Ga 0.2307 1.6083 'International Tables Vol C Tables 4.2.6.8 and 6.1.1.4'

loop_
_geom_angle_atom_site_label_1
_geom_angle_atom_site_label_2
_geom_angle_atom_site_label_3
_geom_angle
C7 Ga1 C8 124.03(10)
C7 Ga1 C1 119.24(9)
C8 Ga1 C1 116.48(10)
C2 C1 C6 116.8(2)
C2 C1 Ga1 120.63(17)
C6 C1 Ga1 122.14(17)
C3 C2 C1 121.6(2)
C3 C2 H2 119.2
C1 C2 H2 119.2
C4 C3 C2 120.2(2)
C4 C3 H3 119.9
C2 C3 H3 119.9
C3 C4 C5 119.9(2)
C3 C4 H4 120.1
C5 C4 H4 120.1
C4 C5 C6 119.5(2)
C4 C5 H5 120.2
C6 C5 H5 120.2
C5 C6 C1 121.9(2)
C5 C6 H6 119.0
C1 C6 H6 119.0
Ga1 C7 H7A 109.5
Ga1 C7 H7B 109.5
H7A C7 H7B 109.5
Ga1 C7 H7C 109.5
H7A C7 H7C 109.5
H7B C7 H7C 109.5
Ga1 C8 H8A 109.5
Ga1 C8 H8B 109.5
H8A C8 H8B 109.5
Ga1 C8 H8C 109.5
H8A C8 H8C 109.5
H8B C8 H8C 109.5
C15 Ga2 C16 124.38(10)
C15 Ga2 C9 120.22(10)
C16 Ga2 C9 115.39(10)
C14 C9 C10 116.7(2)
C14 C9 Ga2 123.55(17)
C10 C9 Ga2 119.74(17)
C11 C10 C9 122.0(2)
C11 C10 H10 119.0
C9 C10 H10 119.0
C10 C11 C12 119.9(2)
C10 C11 H11 120.1
C12 C11 H11 120.1
C11 C12 C13 120.0(2)
C11 C12 H12 120.0
C13 C12 H12 120.0
C12 C13 C14 119.6(2)
C12 C13 H13 120.2
C14 C13 H13 120.2
C13 C14 C9 121.9(2)
C13 C14 H14 119.1
C9 C14 H14 119.1
Ga2 C15 H15A 109.5
Ga2 C15 H15B 109.5
H15A C15 H15B 109.5
Ga2 C15 H15C 109.5
H15A C15 H15C 109.5
H15B C15 H15C 109.5
Ga2 C16 H16A 109.5
Ga2 C16 H16B 109.5
H16A C16 H16B 109.5
Ga2 C16 H16C 109.5
H16A C16 H16C 109.5
H16B C16 H16C 109.5

loop_
_geom_bond_atom_site_label_1
_geom_bond_atom_site_label_2
_geom_bond_distance
Ga1 C7 1.962(2)
Ga1 C8 1.967(2)
Ga1 C1 1.972(2)
C1 C2 1.402(3)
C1 C6 1.406(3)
C2 C3 1.391(3)
C2 H2 0.9500
C3 C4 1.385(3)
C3 H3 0.9500
C4 C5 1.390(4)
C4 H4 0.9500
C5 C6 1.395(3)
C5 H5 0.9500
C6 H6 0.9500
C7 H7A 0.9800
C7 H7B 0.9800
C7 H7C 0.9800
C8 H8A 0.9800
C8 H8B 0.9800
C8 H8C 0.9800
Ga2 C15 1.959(2)
Ga2 C16 1.965(2)
Ga2 C9 1.982(2)
C9 C14 1.403(3)
C9 C10 1.405(3)
C10 C11 1.385(3)
C10 H10 0.9500
C11 C12 1.387(3)
C11 H11 0.9500
C12 C13 1.389(4)
C12 H12 0.9500
C13 C14 1.393(3)
C13 H13 0.9500
C14 H14 0.9500
C15 H15A 0.9800
C15 H15B 0.9800
C15 H15C 0.9800
C16 H16A 0.9800
C16 H16B 0.9800
C16 H16C 0.9800
